data_2000043
loop_
_publ_author_name
'Jin, Song'
'Adamchuk, Jennifer'
'Xiang, Bosong'
'DiSalvo, Francis J.'

_publ_section_title
;
 The Dean-Evans Relation in ^31^P NMR Spectroscopy and Its Application
 to the Chemistry of Octahedral Tungsten Sulfide Clusters
;
_journal_issue 31
_journal_name_full 'Journal of the American Chemical Society'
_journal_page_first 9229
_journal_page_last 9240
_journal_paper_doi 10.1021/ja0257873
_journal_volume 124
_journal_year 2002
_chemical_formula_sum 'C69 H98 N5 P S8 W6'
_space_group_IT_number 14
_symmetry_cell_setting monoclinic
_symmetry_space_group_name_Hall '-P 2ybc'
_symmetry_space_group_name_H-M 'P 1 21/c 1'
_cell_angle_alpha 90
_cell_angle_beta 91.4768(10)
_cell_angle_gamma 90
_cell_formula_units_Z 4
_cell_length_a 16.1816(4)
_cell_length_b 15.9178(4)
_cell_length_c 29.4907(8)
_cell_volume 7593.558
_diffrn_ambient_temperature 173
_exptl_crystal_colour 'dark red'
_exptl_crystal_density_diffrn 2.077
_exptl_crystal_description block
_refine_ls_R_factor_gt 0.0571
_refine_ls_wR_factor_gt 0.0571
_cod_original_sg_symbol_H-M 'P 21/c'
_cod_original_formula_sum 'C69 H98 N5 P1 S8 W6'
_cod_database_code 2000043

loop_
_symmetry_equiv_pos_site_id
_symmetry_equiv_pos_as_xyz
1 x,y,z
2 x,1/2-y,1/2+z
3 -x,-y,-z
4 -x,-1/2+y,-1/2-z

loop_
_atom_site_label
_atom_site_type_symbol
_atom_site_fract_x
_atom_site_fract_y
_atom_site_fract_z
W1 W -0.44746(5) 0.32174(5) 0.41896(3)
W2 W -0.41072(5) 0.15783(5) 0.42019(3)
W3 W -0.45197(5) 0.23559(5) 0.49571(3)
W4 W -0.33170(5) 0.34809(5) 0.48294(3)
W5 W -0.29343(5) 0.27030(5) 0.40638(3)
W6 W -0.29543(5) 0.18597(5) 0.48483(3)
S1 S -0.5509(3) 0.2120(3) 0.4323(2)
S2 S -0.4103(3) 0.0871(3) 0.4946(2)
S3 S -0.4767(3) 0.3878(3) 0.4923(2)
S4 S -0.4067(3) 0.2444(3) 0.3505(2)
S5 S -0.3334(3) 0.4208(3) 0.4085(2)
S6 S -0.3402(3) 0.2630(3) 0.5527(2)
S7 S -0.2654(3) 0.1187(3) 0.4114(2)
S8 S -0.1919(3) 0.2951(3) 0.4682(2)
N1 N -0.5399(9) 0.4049(10) 0.3811(6)
N2 N -0.4572(9) 0.0467(9) 0.3819(5)
N3 N -0.5566(9) 0.2154(9) 0.5437(5)
N4 N -0.2838(8) 0.4630(9) 0.5173(5)
N5 N -0.2014(10) 0.2872(10) 0.3508(6)
P1 P -0.1896(4) 0.1025(4) 0.5302(2)
C1 C -0.5575(12) 0.4846(12) 0.3958(7)
H1 H -0.5269(12) 0.5084(12) 0.4205(7)
C2 C -0.6194(12) 0.5294(13) 0.3746(7)
H2 H -0.6334(12) 0.5825(13) 0.3869(7)
C3 C -0.6624(12) 0.5027(12) 0.3369(7)
C4 C -0.6398(13) 0.4226(13) 0.3209(8)
H3 H -0.6649(13) 0.4010(13) 0.2938(8)
C5 C -0.5795(12) 0.3743(13) 0.3452(7)
H4 H -0.5676(12) 0.3188(13) 0.3354(7)
C6 C -0.7302(12) 0.5534(12) 0.3098(7)
C7 C -0.8084(13) 0.4964(14) 0.3058(8)
H5 H -0.7948(13) 0.4448(14) 0.2894(8)
H6 H -0.8525(13) 0.5265(14) 0.2892(8)
H7 H -0.8270(13) 0.4820(14) 0.3361(8)
C8 C -0.7538(13) 0.6293(13) 0.3345(8)
H8 H -0.7726(13) 0.6137(13) 0.3647(8)
H9 H -0.7986(13) 0.6580(13) 0.3177(8)
H10 H -0.7060(13) 0.6668(13) 0.3375(8)
C9 C -0.7010(14) 0.5757(14) 0.2632(8)
H11 H -0.6855(14) 0.5243(14) 0.2472(8)
H12 H -0.6530(14) 0.6130(14) 0.2660(8)
H13 H -0.7456(14) 0.6042(14) 0.2462(8)
C10 C -0.5140(11) -0.0057(12) 0.3997(7)
H14 H -0.5330(11) 0.0050(12) 0.4294(7)
C11 C -0.5455(12) -0.0751(12) 0.3757(7)
H15 H -0.5858(12) -0.1102(12) 0.3890(7)
C12 C -0.5186(13) -0.0924(13) 0.3335(8)
C13 C -0.4547(12) -0.0438(12) 0.3167(7)
H16 H -0.4301(12) -0.0573(12) 0.2888(7)
C14 C -0.4276(12) 0.0259(13) 0.3424(7)
H17 H -0.3852(12) 0.0600(13) 0.3304(7)
C15 C -0.5539(15) -0.1679(15) 0.3071(9)
C16 C -0.6466(15) -0.1568(16) 0.3018(9)
H18 H -0.6586(15) -0.1036(16) 0.2862(9)
H19 H -0.6714(15) -0.1562(16) 0.3317(9)
H20 H -0.6699(15) -0.2033(16) 0.2838(9)
C17 C -0.5191(17) -0.1750(17) 0.2597(9)
H21 H -0.5311(17) -0.1233(17) 0.2428(9)
H22 H -0.5447(17) -0.2228(17) 0.2439(9)
H23 H -0.4592(17) -0.1834(17) 0.2621(9)
C18 C -0.5330(15) -0.2497(14) 0.3311(8)
H24 H -0.4729(15) -0.2555(14) 0.3341(8)
H25 H -0.5556(15) -0.2968(14) 0.3133(8)
H26 H -0.5571(15) -0.2496(14) 0.3612(8)
C19 C -0.5986(12) 0.1416(13) 0.5444(7)
H27 H -0.5801(12) 0.0966(13) 0.5261(7)
C20 C -0.6677(12) 0.1290(13) 0.5707(7)
H28 H -0.6945(12) 0.0760(13) 0.5707(7)
C21 C -0.6968(14) 0.1938(15) 0.5965(8)
C22 C -0.6532(15) 0.2703(15) 0.5944(8)
H29 H -0.6716(15) 0.3171(15) 0.6114(8)
C23 C -0.5868(13) 0.2782(13) 0.5691(7)
H30 H -0.5592(13) 0.3308(13) 0.5689(7)
C24 C -0.7732(16) 0.1807(16) 0.6269(9)
C25 C -0.8357(27) 0.2456(26) 0.6177(17)
H31 H -0.8091(27) 0.3009(26) 0.6178(17)
H32 H -0.8773(27) 0.2438(26) 0.6412(17)
H33 H -0.8623(27) 0.2354(26) 0.5880(17)
C26 C -0.8115(33) 0.1007(31) 0.6267(20)
H34 H -0.7697(33) 0.0573(31) 0.6328(20)
H35 H -0.8380(33) 0.0906(31) 0.5969(20)
H36 H -0.8532(33) 0.0988(31) 0.6501(20)
C27 C -0.7333(29) 0.1921(31) 0.6798(16)
H37 H -0.7056(29) 0.2467(31) 0.6825(16)
H38 H -0.6933(29) 0.1472(31) 0.6862(16)
H39 H -0.7778(29) 0.1892(31) 0.7017(16)
C28? C -0.8063(28) 0.2672(25) 0.6450(16)
H40? H -0.8102(28) 0.3075(25) 0.6199(16)
H41? H -0.7681(28) 0.2888(25) 0.6685(16)
H42? H -0.8610(28) 0.2591(25) 0.6577(16)
C29? C -0.8418(35) 0.1323(35) 0.5928(20)
H43? H -0.8575(35) 0.1696(35) 0.5675(20)
H44? H -0.8910(35) 0.1180(35) 0.6099(20)
H45? H -0.8172(35) 0.0808(35) 0.5808(20)
C30? C -0.7630(32) 0.1117(32) 0.6594(18)
H46? H -0.8128(32) 0.1067(32) 0.6773(18)
H47? H -0.7152(32) 0.1231(32) 0.6796(18)
H48? H -0.7539(32) 0.0591(32) 0.6429(18)
C31 C -0.2113(12) 0.4621(13) 0.5424(7)
H49 H -0.1852(12) 0.4097(13) 0.5486(7)
C32 C -0.1741(14) 0.5366(13) 0.5595(7)
H50 H -0.1239(14) 0.5338(13) 0.5768(7)
C33 C -0.2114(12) 0.6136(12) 0.5508(7)
C34 C -0.2865(12) 0.6134(13) 0.5290(7)
H51 H -0.3172(12) 0.6640(13) 0.5254(7)
C35 C -0.3168(13) 0.5396(13) 0.5124(8)
H52 H -0.3673(13) 0.5428(13) 0.4954(8)
C36 C -0.1705(15) 0.6959(15) 0.5675(8)
C37 C -0.2019(63) 0.7680(42) 0.5384(29)
H53 H -0.2625(63) 0.7679(42) 0.5375(29)
H54 H -0.1817(63) 0.7616(42) 0.5075(29)
H55 H -0.1818(63) 0.8213(42) 0.5512(29)
C38 C -0.0795(46) 0.7013(60) 0.5666(47)
H56 H -0.0552(46) 0.656(6) 0.5851(47)
H57 H -0.0615(46) 0.7557(60) 0.5790(47)
H58 H -0.0614(46) 0.696(6) 0.5353(47)
C39 C -0.2174(15) 0.7282(14) 0.6079(8)
H59 H -0.2768(15) 0.7193(14) 0.6026(8)
H60 H -0.2065(15) 0.7883(14) 0.6120(8)
H61 H -0.1992(15) 0.6977(14) 0.6353(8)
C40? C -0.1642(45) 0.7585(31) 0.5251(19)
H62? H -0.1382(45) 0.8112(31) 0.5351(19)
H63? H -0.2197(45) 0.7700(31) 0.5126(19)
H64? H -0.1307(45) 0.7324(31) 0.5017(19)
C41? C -0.0810(22) 0.6777(28) 0.5899(20)
H65? H -0.0561(22) 0.7306(28) 0.6003(20)
H66? H -0.0457(22) 0.6516(28) 0.5674(20)
H67? H -0.0865(22) 0.6397(28) 0.6158(20)
C42 C -0.2218(17) 0.3295(15) 0.3129(9)
H68 H -0.2762(17) 0.3518(15) 0.3106(9)
C43 C -0.1702(22) 0.3438(20) 0.2765(12)
H69 H -0.1870(22) 0.3753(20) 0.2505(12)
C44 C -0.0905(27) 0.3073(25) 0.2815(15)
C45 C -0.0672(25) 0.2682(22) 0.3216(14)
H70 H -0.0129(25) 0.2471(22) 0.3271(14)
C46 C -0.1324(19) 0.2615(16) 0.3552(11)
H71 H -0.1184(19) 0.2341(16) 0.3830(11)
C47 C -0.0213(25) 0.3135(26) 0.2416(14)
C48 C 0.0676(28) 0.2896(37) 0.2639(18)
H72 H 0.0789(28) 0.3255(37) 0.2904(18)
H73 H 0.1106(28) 0.2982(37) 0.2416(18)
H74 H 0.0674(28) 0.2306(37) 0.2735(18)
C49 C -0.0312(44) 0.4113(33) 0.2343(25)
H75 H -0.0118(44) 0.4410(33) 0.2617(25)
H76 H -0.0895(44) 0.4247(33) 0.2282(25)
H77 H 0.0017(44) 0.4290(33) 0.2085(25)
C50 C -0.0496(28) 0.2666(29) 0.2014(15)
H78 H -0.0428(28) 0.2063(29) 0.2070(15)
H79 H -0.0170(28) 0.2832(29) 0.1754(15)
H80 H -0.1081(28) 0.2790(29) 0.1951(15)
C51? C 0.052(3) 0.3573(35) 0.2625(18)
H81? H 0.0715(30) 0.3262(35) 0.2894(18)
H82? H 0.0363(30) 0.4143(35) 0.2714(18)
H83? H 0.0962(30) 0.3601(35) 0.2405(18)
C52? C -0.0692(37) 0.3462(43) 0.1975(19)
H84? H -0.1149(37) 0.3079(43) 0.1899(19)
H85? H -0.0312(37) 0.3484(43) 0.1722(19)
H86? H -0.0912(37) 0.4025(43) 0.2031(19)
C53? C 0.0077(36) 0.2155(29) 0.2382(20)
H87? H -0.0374(36) 0.1820(29) 0.2246(20)
H88? H 0.0215(36) 0.1941(29) 0.2686(20)
H89? H 0.0563(36) 0.2116(29) 0.2191(20)
C54 C -0.1345(28) 0.1745(26) 0.5714(14)
H90 H -0.1206(28) 0.2285(26) 0.5568(14)
H91 H -0.1687(28) 0.1858(26) 0.5981(14)
C55 C -0.0577(36) 0.1263(44) 0.5847(25)
H92 H -0.0245(36) 0.1593(44) 0.6064(25)
H93 H -0.0255(36) 0.1153(44) 0.5576(25)
H94 H -0.0732(36) 0.0729(44) 0.5986(25)
C56 C -0.2241(30) 0.0453(25) 0.5815(12)
H95 H -0.1775(30) 0.0335(25) 0.6030(12)
H96 H -0.268(3) 0.0761(25) 0.5973(12)
C57 C -0.2557(26) -0.0317(24) 0.5596(15)
H97 H -0.2768(26) -0.0697(24) 0.5828(15)
H98 H -0.2109(26) -0.0594(24) 0.5436(15)
H99 H -0.3004(26) -0.0173(24) 0.5380(15)
C58 C -0.1142(25) 0.0468(21) 0.4952(14)
H100 H -0.0785(25) 0.0137(21) 0.5163(14)
H101 H -0.1459(25) 0.0058(21) 0.4765(14)
C59 C -0.0549(6) 0.0941(6) 0.4623(4)
H102 H -0.0200(6) 0.0532(6) 0.4470(4)
H103 H -0.0199(6) 0.1333(6) 0.4798(4)
H104 H -0.0879(6) 0.1253(6) 0.4396(4)
C60 C 0.7301(6) 0.6125(6) 0.2390(4)
H105 H 0.7839(6) 0.6249(6) 0.2288(4)
C61 C 0.7202(6) 0.5732(6) 0.2806(4)
H106 H 0.7673(6) 0.5588(6) 0.2988(4)
C62 C 0.6414(6) 0.5550(6) 0.2955(4)
H107 H 0.6346(6) 0.5282(6) 0.3239(4)
C63 C 0.5725(6) 0.5761(6) 0.2688(4)
H108 H 0.5186(6) 0.5637(6) 0.2790(4)
C64 C 0.5823(6) 0.6154(6) 0.2272(4)
H109 H 0.5352(6) 0.6298(6) 0.2089(4)
C65 C 0.6611(6) 0.6336(6) 0.2123(4)
H110 H 0.6679(6) 0.6604(6) 0.1838(4)
C66 C -0.1164(6) 0.9931(6) -0.0902(4)
H111 H -0.1630(6) 1.0287(6) -0.0873(4)
C67 C -0.0822(6) 0.9533(6) -0.0522(4)
H112 H -0.1055(6) 0.9617(6) -0.0233(4)
C68 C -0.0140(6) 0.9011(6) -0.0564(4)
H113 H 0.0094(6) 0.8739(6) -0.0304(4)
C69 C 0.0201(6) 0.8887(6) -0.0987(4)
H114 H 0.0667(6) 0.8530(6) -0.1016(4)
C70 C -0.0141(6) 0.9285(6) -0.1367(4)
H115 H 0.0092(6) 0.9200(6) -0.1656(4)
C71 C -0.0823(6) 0.9807(6) -0.1325(4)
H116 H -0.1057(6) 1.0078(6) -0.1585(4)
C72 C -0.0339(6) 0.5761(6) 0.1289(4)
H117 H -0.0438(6) 0.5928(6) 0.0984(4)
C73 C -0.0995(6) 0.5531(6) 0.1558(4)
H118 H -0.1544(6) 0.5542(6) 0.1435(4)
C74 C -0.0850(6) 0.5287(6) 0.2005(4)
H119 H -0.1298(6) 0.5130(6) 0.2188(4)
C75 C -0.0047(6) 0.5272(6) 0.2184(4)
H120 H 0.0053(6) 0.5105(6) 0.2490(4)
C76 C 0.0610(6) 0.5502(6) 0.1916(4)
H121 H 0.1159(6) 0.5492(6) 0.2039(4)
C77 C 0.0464(6) 0.5747(6) 0.1469(4)
H122 H 0.0913(6) 0.5904(6) 0.1286(4)

loop_
_atom_type_symbol
_atom_type_radius_bond
C 0.68
H 0.23
N 0.68
P 1.05
S 1.02
W 1.37
